data_4124363
loop_
_publ_author_name
'Frasconi, Marco'
'Fernando, Isurika R.'
'Wu, Yilei'
'Liu, Zhichang'
'Liu, Wei-Guang'
'Dyar, Scott M.'
'Barin, Gokhan'
'Wasielewski, Michael R.'
'Goddard, 3rd, William A'
'Stoddart, J. Fraser'

_publ_section_title
;
 Redox Control of the Binding Modes of an Organic Receptor.
;
_journal_issue 34
_journal_name_full 'Journal of the American Chemical Society'
_journal_page_first 11057
_journal_page_last 11068
_journal_paper_doi 10.1021/jacs.5b05618
_journal_volume 137
_journal_year 2015
_chemical_formula_moiety 'C48 H40 N4'
_chemical_formula_sum 'C48 H40 N4'
_chemical_formula_weight 672.84
_chemical_name_systematic
;
 ?
;
_space_group_crystal_system monoclinic
_space_group_IT_number 14
_space_group_name_Hall '-P 2yn'
_space_group_name_H-M_alt 'P 1 21/n 1'
_symmetry_space_group_name_Hall '-P 2yn'
_symmetry_space_group_name_H-M 'P 1 21/n 1'
_atom_sites_solution_hydrogens geom
_atom_sites_solution_primary dual
_audit_creation_date 2012-09-17
_audit_creation_method
;
  Olex2 1.2
  (compiled May  9 2012 12:37:22, GUI svn.r4230)
;
_cell_angle_alpha 90
_cell_angle_beta 95.626(6)
_cell_angle_gamma 90
_cell_formula_units_Z 2
_cell_length_a 5.7756(3)
_cell_length_b 23.3531(17)
_cell_length_c 14.5753(12)
_cell_measurement_reflns_used 2978
_cell_measurement_temperature 100(2)
_cell_measurement_theta_max 48.68
_cell_measurement_theta_min 3.59
_cell_volume 1956.4(2)
_computing_cell_refinement 'SAINT V7.23A (Bruker, 2005)'
_computing_data_collection 'APEX2 V2.1-4 (Bruker, 2007)'
_computing_data_reduction 'Bruker SAINT'
_computing_molecular_graphics
;
O. V. Dolomanov, L. J. Bourhis, R. J. Gildea, J. A. K. Howard and H. Puschmann,
OLEX2: a complete structure solution, refinement and analysis program.
J. Appl. Cryst. (2009). 42, 339-341.
;
_computing_publication_material
;
O. V. Dolomanov, L. J. Bourhis, R. J. Gildea, J. A. K. Howard and H. Puschmann,
OLEX2: a complete structure solution, refinement and analysis program.
J. Appl. Cryst. (2009). 42, 339-341.
;
_computing_structure_refinement
;
XLMP, G.M. Sheldrick, Acta Cryst.
(2008). A64, 112-122
;
_computing_structure_solution
;
XM, G.M. Sheldrick, Acta Cryst.
(2008). A64, 112-122
;
_diffrn_ambient_temperature 100.01
_diffrn_detector_area_resol_mean 8
_diffrn_measured_fraction_theta_full 0.993
_diffrn_measured_fraction_theta_max 0.993
_diffrn_measurement_device_type 'Bruker Kappa APEX CCD area detector'
_diffrn_measurement_method '\w and \f scans'
_diffrn_radiation_monochromator 'MX optics'
_diffrn_radiation_type CuK\a
_diffrn_radiation_wavelength 1.54178
_diffrn_reflns_av_R_equivalents 0.0539
_diffrn_reflns_av_unetI/netI 0.0433
_diffrn_reflns_laue_measured_fraction_full 0.993
_diffrn_reflns_laue_measured_fraction_max 0.993
_diffrn_reflns_limit_h_max 2
_diffrn_reflns_limit_h_min -5
_diffrn_reflns_limit_k_max 23
_diffrn_reflns_limit_k_min -23
_diffrn_reflns_limit_l_max 14
_diffrn_reflns_limit_l_min -14
_diffrn_reflns_number 10353
_diffrn_reflns_point_group_measured_fraction_full 0.993
_diffrn_reflns_point_group_measured_fraction_max 0.993
_diffrn_reflns_theta_full 50.530
_diffrn_reflns_theta_max 50.53
_diffrn_reflns_theta_min 1.89
_diffrn_source microsource
_diffrn_standards_number 0
_exptl_absorpt_coefficient_mu 0.515
_exptl_absorpt_correction_T_max 0.7500
_exptl_absorpt_correction_T_min 0.6269
_exptl_absorpt_correction_type multi-scan
_exptl_absorpt_process_details
;
SADABS-2008/1 (Bruker,2008) was used for absorption correction.
wR2(int) was 0.0977 before and 0.0494 after correction.
The Ratio of minimum to maximum transmission is 0.8359.
The \l/2 correction factor is 0.0015.
;
_exptl_crystal_colour orange
_exptl_crystal_colour_primary orange
_exptl_crystal_density_diffrn 1.142
_exptl_crystal_description needle
_exptl_crystal_F_000 712
_exptl_crystal_size_max 0.231
_exptl_crystal_size_mid 0.087
_exptl_crystal_size_min 0.04
_refine_diff_density_max 0.186
_refine_diff_density_min -0.153
_refine_diff_density_rms 0.040
_refine_ls_extinction_method none
_refine_ls_goodness_of_fit_ref 1.075
_refine_ls_hydrogen_treatment constr
_refine_ls_matrix_type full
_refine_ls_number_parameters 235
_refine_ls_number_reflns 2041
_refine_ls_number_restraints 204
_refine_ls_restrained_S_all 1.105
_refine_ls_R_factor_all 0.1090
_refine_ls_R_factor_gt 0.0720
_refine_ls_shift/su_max 0.000
_refine_ls_shift/su_mean 0.000
_refine_ls_structure_factor_coef Fsqd
_refine_ls_weighting_details
;
 w=1/[\s^2^(Fo^2^)+(0.0929P)^2^+1.4770P]
 where P=(Fo^2^+2Fc^2^)/3
;
_refine_ls_weighting_scheme calc
_refine_ls_wR_factor_gt 0.1939
_refine_ls_wR_factor_ref 0.2101
_reflns_Friedel_coverage 0.000
_reflns_number_gt 1314
_reflns_number_total 2041
_reflns_threshold_expression 'I > 2\s(I)'
_cod_data_source_file ja5b05618_si_003.cif
_cod_data_source_block n2127
_cod_database_code 4124363
_diffrn_reflns_sigmai/neti 0.0435
_refinement_special_details
;
?

  The enhanced rigid-bond restraint (SHELX keyword RIGU) was applied globally. (Acta Cryst. A68 (2012) 448-451)
;
_smtbx_masks_special_details
;
The solvent masking procedure as implemented in Olex2 was used to remove the
electronic contribution of solvent molecules from the refinement.  As the exact
solvent content is not known, only the atoms used in the refinement model are
reported in the formula here.


Total solvent accessible volume / cell = 251.4 Ang^3^ [12.9%]
Total electron count / cell = 82.7
;
_shelx_estimated_absorpt_t_max 0.980
_shelx_estimated_absorpt_t_min 0.890
_shelx_space_group_comment
;
The symmetry employed for this shelxl refinement is uniquely defined
by the following loop, which should always be used as a source of
symmetry information in preference to the above space-group names.
They are only intended as comments.
;
_shelxl_version_number 2012-4

loop_
_space_group_symop_operation_xyz
'x, y, z'
'-x+1/2, y+1/2, -z+1/2'
'-x, -y, -z'
'x-1/2, -y-1/2, z-1/2'

loop_
_atom_site_label
_atom_site_type_symbol
_atom_site_fract_x
_atom_site_fract_y
_atom_site_fract_z
_atom_site_U_iso_or_equiv
_atom_site_adp_type
_atom_site_occupancy
_atom_site_site_symmetry_order
_atom_site_calc_flag
_atom_site_refinement_flags
N1 N 0.6825(8) 0.65265(19) 0.2693(4) 0.0957(15) Uani 1 1 d D
N2 N 0.6342(8) 0.70652(17) -0.2113(4) 0.0933(15) Uani 1 1 d D
C1 C 0.4735(9) 0.7298(2) -0.1559(6) 0.0946(19) Uani 1 1 d D
H1 H 0.3403 0.7483 -0.1858 0.114 Uiso 1 1 calc RD
C2 C 0.4940(9) 0.7279(2) -0.0655(5) 0.0899(18) Uani 1 1 d D
H2 H 0.3790 0.7462 -0.0334 0.108 Uiso 1 1 calc RD
C3 C 0.6888(9) 0.6984(2) -0.0116(5) 0.0910(17) Uani 1 1 d D
C4 C 0.8636(9) 0.6788(2) -0.0720(6) 0.0946(19) Uani 1 1 d D
H4 H 1.0052 0.6629 -0.0446 0.114 Uiso 1 1 calc RD
C5 C 0.8307(9) 0.6824(2) -0.1625(6) 0.101(2) Uani 1 1 d D
H5 H 0.9487 0.6676 -0.1969 0.121 Uiso 1 1 calc RD
C6 C 0.6939(8) 0.6868(2) 0.0813(5) 0.0847(16) Uani 1 1 d D
C7 C 0.5126(9) 0.7029(2) 0.1374(5) 0.0895(18) Uani 1 1 d D
H7 H 0.3910 0.7269 0.1110 0.107 Uiso 1 1 calc RD
C8 C 0.5063(9) 0.6858(2) 0.2246(5) 0.0901(18) Uani 1 1 d D
H8 H 0.3780 0.6965 0.2569 0.108 Uiso 1 1 calc RD
C9 C 0.8655(10) 0.6382(2) 0.2206(5) 0.0972(19) Uani 1 1 d D
H9 H 0.9879 0.6156 0.2499 0.117 Uiso 1 1 calc RD
C10 C 0.8781(9) 0.6544(2) 0.1352(5) 0.0959(19) Uani 1 1 d D
H10 H 1.0137 0.6446 0.1066 0.115 Uiso 1 1 calc RD
C11 C 0.6421(10) 0.6261(3) 0.3557(5) 0.1067(19) Uani 1 1 d D
H11A H 0.5849 0.6555 0.3969 0.128 Uiso 1 1 calc RD
H11B H 0.7919 0.6114 0.3855 0.128 Uiso 1 1 calc RD
C12 C 0.4679(9) 0.5769(2) 0.3462(4) 0.0815(16) Uani 1 1 d D
C13 C 0.3921(9) 0.5527(2) 0.2613(4) 0.0871(16) Uani 1 1 d D
H13 H 0.4535 0.5661 0.2071 0.105 Uiso 1 1 calc RD
C14 C 0.2269(8) 0.5090(2) 0.2550(4) 0.0762(14) Uani 1 1 d D
H14 H 0.1711 0.4941 0.1962 0.091 Uiso 1 1 calc RD
C15 C 0.1432(8) 0.4868(2) 0.3341(4) 0.0705(14) Uani 1 1 d D
C16 C 0.2243(11) 0.5113(3) 0.4159(4) 0.106(2) Uani 1 1 d D
H16 H 0.1704 0.4976 0.4713 0.127 Uiso 1 1 calc RD
C17 C 0.3846(11) 0.5561(3) 0.4199(5) 0.1031(19) Uani 1 1 d D
H17 H 0.4355 0.5722 0.4783 0.124 Uiso 1 1 calc RD
C18 C -0.0346(9) 0.4414(2) 0.3267(4) 0.0689(14) Uani 1 1 d D
C19 C -0.2051(9) 0.4398(2) 0.2529(4) 0.0917(18) Uani 1 1 d D
H19 H -0.2063 0.4683 0.2064 0.110 Uiso 1 1 calc RD
C20 C -0.3756(9) 0.3971(2) 0.2456(5) 0.105(2) Uani 1 1 d D
H20 H -0.4907 0.3968 0.1944 0.126 Uiso 1 1 calc RD
C21 C -0.3774(9) 0.3549(2) 0.3132(4) 0.0813(16) Uani 1 1 d D
C22 C -0.2048(11) 0.3557(2) 0.3831(4) 0.0860(16) Uani 1 1 d D
H22 H -0.1973 0.3260 0.4278 0.103 Uiso 1 1 calc RD
C23 C -0.0386(10) 0.3988(2) 0.3911(4) 0.0835(16) Uani 1 1 d D
H23 H 0.0755 0.3987 0.4427 0.100 Uiso 1 1 calc RD
C24 C -0.5573(10) 0.3088(2) 0.3064(5) 0.104(2) Uani 1 1 d D
H24A H -0.4926 0.2744 0.3393 0.125 Uiso 1 1 calc RD
H24B H -0.6932 0.3217 0.3373 0.125 Uiso 1 1 calc RD

loop_
_atom_site_aniso_label
_atom_site_aniso_U_11
_atom_site_aniso_U_22
_atom_site_aniso_U_33
_atom_site_aniso_U_23
_atom_site_aniso_U_13
_atom_site_aniso_U_12
N1 0.052(3) 0.056(3) 0.174(4) -0.017(3) -0.013(3) -0.001(2)
N2 0.052(3) 0.040(3) 0.194(5) 0.020(3) 0.040(3) 0.005(2)
C1 0.052(3) 0.043(3) 0.192(5) 0.016(4) 0.029(4) 0.009(2)
C2 0.051(3) 0.040(3) 0.182(5) 0.000(4) 0.026(4) 0.008(2)
C3 0.042(3) 0.034(3) 0.197(5) -0.007(3) 0.013(3) 0.000(2)
C4 0.039(3) 0.046(3) 0.202(6) -0.004(4) 0.023(4) 0.006(2)
C5 0.043(3) 0.053(3) 0.210(6) 0.015(4) 0.027(4) 0.005(3)
C6 0.036(3) 0.035(3) 0.183(5) -0.019(3) 0.011(3) 0.000(2)
C7 0.045(3) 0.041(3) 0.181(5) -0.012(3) 0.002(3) -0.002(2)
C8 0.050(3) 0.047(3) 0.172(5) -0.021(3) 0.005(3) -0.004(2)
C9 0.051(3) 0.055(4) 0.182(6) -0.033(4) -0.008(4) 0.003(3)
C10 0.051(3) 0.052(3) 0.181(5) -0.031(4) -0.004(4) 0.006(3)
C11 0.073(4) 0.078(4) 0.161(5) -0.029(3) -0.026(4) -0.010(3)
C12 0.066(3) 0.069(3) 0.109(4) -0.024(3) -0.001(3) 0.004(3)
C13 0.078(4) 0.069(4) 0.113(4) -0.010(3) 0.004(3) -0.019(3)
C14 0.077(3) 0.055(3) 0.095(4) -0.002(3) -0.001(3) -0.007(3)
C15 0.073(3) 0.051(3) 0.088(3) -0.005(3) 0.012(3) 0.002(2)
C16 0.128(5) 0.099(4) 0.094(4) -0.032(3) 0.031(3) -0.010(4)
C17 0.108(5) 0.096(5) 0.106(4) -0.041(3) 0.009(3) -0.012(3)
C18 0.069(3) 0.052(3) 0.089(4) -0.004(3) 0.024(3) 0.008(2)
C19 0.063(3) 0.058(3) 0.152(5) 0.035(3) 0.004(3) -0.001(3)
C20 0.061(3) 0.064(3) 0.185(6) 0.048(4) -0.009(3) -0.005(3)
C21 0.060(3) 0.042(3) 0.148(5) 0.022(3) 0.042(3) 0.014(2)
C22 0.102(4) 0.056(3) 0.107(4) 0.004(3) 0.045(3) 0.017(3)
C23 0.114(4) 0.064(3) 0.077(3) -0.004(3) 0.031(3) 0.002(3)
C24 0.073(4) 0.059(4) 0.187(7) 0.024(4) 0.043(4) 0.005(3)

loop_
_atom_type_symbol
_atom_type_description
_atom_type_scat_dispersion_real
_atom_type_scat_dispersion_imag
_atom_type_scat_source
C C 0.0181 0.0091 'International Tables Vol C Tables 4.2.6.8 and 6.1.1.4'
H H 0.0000 0.0000 'International Tables Vol C Tables 4.2.6.8 and 6.1.1.4'
N N 0.0311 0.0180 'International Tables Vol C Tables 4.2.6.8 and 6.1.1.4'

loop_
_geom_angle_atom_site_label_1
_geom_angle_atom_site_label_2
_geom_angle_atom_site_label_3
_geom_angle
_geom_angle_site_symmetry_1
_geom_angle_site_symmetry_3
C8 N1 C11 118.4(5) . .
C9 N1 C8 117.4(6) . .
C9 N1 C11 123.0(6) . .
C1 N2 C24 119.1(5) . 3_565
C5 N2 C1 114.5(6) . .
C5 N2 C24 122.8(5) . 3_565
N2 C1 H1 117.7 . .
C2 C1 N2 124.5(6) . .
C2 C1 H1 117.7 . .
C1 C2 H2 118.7 . .
C1 C2 C3 122.6(6) . .
C3 C2 H2 118.7 . .
C4 C3 C2 110.9(7) . .
C6 C3 C2 123.8(6) . .
C6 C3 C4 125.1(6) . .
C3 C4 H4 118.7 . .
C5 C4 C3 122.5(6) . .
C5 C4 H4 118.7 . .
N2 C5 H5 117.7 . .
C4 C5 N2 124.5(6) . .
C4 C5 H5 117.7 . .
C3 C6 C7 124.0(6) . .
C3 C6 C10 124.9(6) . .
C7 C6 C10 111.1(6) . .
C6 C7 H7 118.3 . .
C8 C7 C6 123.5(6) . .
C8 C7 H7 118.3 . .
N1 C8 H8 119.1 . .
C7 C8 N1 121.7(6) . .
C7 C8 H8 119.1 . .
N1 C9 H9 118.7 . .
C10 C9 N1 122.6(6) . .
C10 C9 H9 118.7 . .
C6 C10 H10 118.3 . .
C9 C10 C6 123.5(6) . .
C9 C10 H10 118.3 . .
N1 C11 H11A 108.8 . .
N1 C11 H11B 108.8 . .
N1 C11 C12 114.0(5) . .
H11A C11 H11B 107.6 . .
C12 C11 H11A 108.8 . .
C12 C11 H11B 108.8 . .
C13 C12 C11 122.3(6) . .
C17 C12 C11 119.8(6) . .
C17 C12 C13 118.0(5) . .
C12 C13 H13 119.7 . .
C12 C13 C14 120.6(5) . .
C14 C13 H13 119.7 . .
C13 C14 H14 119.7 . .
C15 C14 C13 120.5(5) . .
C15 C14 H14 119.7 . .
C14 C15 C18 120.2(5) . .
C16 C15 C14 116.8(5) . .
C16 C15 C18 122.9(5) . .
C15 C16 H16 119.3 . .
C15 C16 C17 121.4(6) . .
C17 C16 H16 119.3 . .
C12 C17 C16 122.6(6) . .
C12 C17 H17 118.7 . .
C16 C17 H17 118.7 . .
C19 C18 C15 120.9(5) . .
C23 C18 C15 122.1(5) . .
C23 C18 C19 117.0(5) . .
C18 C19 H19 119.4 . .
C18 C19 C20 121.3(5) . .
C20 C19 H19 119.4 . .
C19 C20 H20 119.9 . .
C21 C20 C19 120.3(6) . .
C21 C20 H20 119.9 . .
C20 C21 C24 121.1(6) . .
C22 C21 C20 117.8(5) . .
C22 C21 C24 121.0(6) . .
C21 C22 H22 119.2 . .
C21 C22 C23 121.7(5) . .
C23 C22 H22 119.2 . .
C18 C23 C22 121.8(6) . .
C18 C23 H23 119.1 . .
C22 C23 H23 119.1 . .
N2 C24 C21 112.6(5) 3_565 .
N2 C24 H24A 109.1 3_565 .
N2 C24 H24B 109.1 3_565 .
C21 C24 H24A 109.1 . .
C21 C24 H24B 109.1 . .
H24A C24 H24B 107.8 . .

loop_
_geom_bond_atom_site_label_1
_geom_bond_atom_site_label_2
_geom_bond_distance
_geom_bond_site_symmetry_2
N1 C8 1.388(7) .
N1 C9 1.372(7) .
N1 C11 1.444(7) .
N2 C1 1.399(7) .
N2 C5 1.398(7) .
N2 C24 1.458(7) 3_565
C1 H1 0.9500 .
C1 C2 1.312(7) .
C2 H2 0.9500 .
C2 C3 1.478(8) .
C3 C4 1.477(8) .
C3 C6 1.377(8) .
C4 H4 0.9500 .
C4 C5 1.316(8) .
C5 H5 0.9500 .
C6 C7 1.440(8) .
C6 C10 1.469(8) .
C7 H7 0.9500 .
C7 C8 1.337(8) .
C8 H8 0.9500 .
C9 H9 0.9500 .
C9 C10 1.309(8) .
C10 H10 0.9500 .
C11 H11A 0.9900 .
C11 H11B 0.9900 .
C11 C12 1.523(8) .
C12 C13 1.392(7) .
C12 C17 1.312(7) .
C13 H13 0.9500 .
C13 C14 1.395(6) .
C14 H14 0.9500 .
C14 C15 1.393(7) .
C15 C16 1.363(7) .
C15 C18 1.473(7) .
C16 H16 0.9500 .
C16 C17 1.395(8) .
C17 H17 0.9500 .
C18 C19 1.386(7) .
C18 C23 1.369(7) .
C19 H19 0.9500 .
C19 C20 1.399(7) .
C20 H20 0.9500 .
C20 C21 1.393(7) .
C21 C22 1.354(7) .
C21 C24 1.494(7) .
C22 H22 0.9500 .
C22 C23 1.387(7) .
C23 H23 0.9500 .
C24 N2 1.458(7) 3_565
C24 H24A 0.9900 .
C24 H24B 0.9900 .

loop_
_geom_torsion_atom_site_label_1
_geom_torsion_atom_site_label_2
_geom_torsion_atom_site_label_3
_geom_torsion_atom_site_label_4
_geom_torsion
_geom_torsion_site_symmetry_1
_geom_torsion_site_symmetry_4
N1 C9 C10 C6 -3.4(9) . .
N1 C11 C12 C13 12.3(8) . .
N1 C11 C12 C17 -167.7(6) . .
N2 C1 C2 C3 -2.4(9) . .
C1 N2 C5 C4 2.9(8) . .
C1 C2 C3 C4 6.9(7) . .
C1 C2 C3 C6 -167.9(6) . .
C2 C3 C4 C5 -6.8(8) . .
C2 C3 C6 C7 -1.3(8) . .
C2 C3 C6 C10 175.9(4) . .
C3 C4 C5 N2 2.2(9) . .
C3 C6 C7 C8 172.1(5) . .
C3 C6 C10 C9 -171.8(6) . .
C4 C3 C6 C7 -175.3(4) . .
C4 C3 C6 C10 1.9(8) . .
C5 N2 C1 C2 -2.8(8) . .
C6 C3 C4 C5 167.9(6) . .
C6 C7 C8 N1 2.8(8) . .
C7 C6 C10 C9 5.8(8) . .
C8 N1 C9 C10 0.0(8) . .
C8 N1 C11 C12 70.8(6) . .
C9 N1 C8 C7 0.3(7) . .
C9 N1 C11 C12 -96.1(6) . .
C10 C6 C7 C8 -5.4(7) . .
C11 N1 C8 C7 -167.4(5) . .
C11 N1 C9 C10 167.1(5) . .
C11 C12 C13 C14 -178.0(5) . .
C11 C12 C17 C16 179.8(5) . .
C12 C13 C14 C15 -3.1(7) . .
C13 C12 C17 C16 -0.2(9) . .
C13 C14 C15 C16 2.2(7) . .
C13 C14 C15 C18 178.8(4) . .
C14 C15 C16 C17 -0.4(8) . .
C14 C15 C18 C19 -34.4(7) . .
C14 C15 C18 C23 145.1(5) . .
C15 C16 C17 C12 -0.6(10) . .
C15 C18 C19 C20 -179.6(5) . .
C15 C18 C23 C22 -179.2(5) . .
C16 C15 C18 C19 142.0(6) . .
C16 C15 C18 C23 -38.5(7) . .
C17 C12 C13 C14 2.1(8) . .
C18 C15 C16 C17 -176.9(5) . .
C18 C19 C20 C21 0.2(9) . .
C19 C18 C23 C22 0.3(7) . .
C19 C20 C21 C22 -2.6(8) . .
C19 C20 C21 C24 -179.7(5) . .
C20 C21 C22 C23 3.9(8) . .
C20 C21 C24 N2 31.3(7) . 3_565
C21 C22 C23 C18 -2.8(8) . .
C22 C21 C24 N2 -145.7(5) . 3_565
C23 C18 C19 C20 1.0(8) . .
C24 N2 C1 C2 156.4(6) 3_565 .
C24 N2 C5 C4 -155.5(6) 3_565 .
C24 C21 C22 C23 -179.0(5) . .

loop_
_smtbx_masks_void_nr
_smtbx_masks_void_average_x
_smtbx_masks_void_average_y
_smtbx_masks_void_average_z
_smtbx_masks_void_volume
_smtbx_masks_void_count_electrons
1 -0.402 0.000 0.500 125.7 41.3
2 -0.927 0.500 0.000 125.7 41.3
